data_4309782
loop_
_publ_author_name
'David P. Goldberg'
'Robert C. di Targiani'
'Frances Namuswe'
'Ellen C. Minnihan'
'SeChin Chang'
'Lev N. Zakharov'
'Arnold L. Rheingold'

_publ_section_title
;
Phosphate Triester Hydrolysis Promoted by an N2S(thiolate)Zn Complex:
Mechanistic Implications for the Metal-Dependent Reactivity of Peptide
Deformylase
;
_journal_name_full 'Inorganic Chemistry'
_journal_page_first 7559
_journal_page_last 7569
_journal_paper_doi 10.1021/ic0511571
_journal_volume 44
_journal_year 2005
_chemical_formula_sum 'C24 H38 Cl2 Fe2 N4 S2'
_chemical_formula_weight 629.30
_chemical_name_systematic
; 
 ? 
;
_space_group_IT_number 2
_symmetry_cell_setting triclinic
_symmetry_space_group_name_Hall '-P 1'
_symmetry_space_group_name_H-M 'P -1'
_atom_sites_solution_hydrogens geom
_atom_sites_solution_primary direct
_atom_sites_solution_secondary difmap
_audit_creation_method SHELXL-97
_cell_angle_alpha 93.439(17)
_cell_angle_beta 94.924(18)
_cell_angle_gamma 107.698(17)
_cell_formula_units_Z 2
_cell_length_a 9.232(3)
_cell_length_b 9.634(3)
_cell_length_c 16.524(5)
_cell_measurement_reflns_used 4589
_cell_measurement_temperature 173(2)
_cell_measurement_theta_max 28.6125
_cell_measurement_theta_min 2.3295
_cell_volume 1389.2(8)
_computing_cell_refinement 'Bruker SMART'
_computing_data_collection 'Bruker SMART'
_computing_data_reduction 'Bruker SHELXTL'
_computing_molecular_graphics 'Bruker SHELXTL'
_computing_publication_material 'Bruker SHELXTL'
_computing_structure_refinement 'SHELXL-97 (Sheldrick, 1997)'
_computing_structure_solution 'SHELXS-97 (Sheldrick, 1990)'
_diffrn_ambient_temperature 173(2)
_diffrn_measured_fraction_theta_full 0.665
_diffrn_measured_fraction_theta_max 0.665
_diffrn_measurement_device_type 'CCD area detector'
_diffrn_measurement_method 'phi and omega scans'
_diffrn_radiation_monochromator graphite
_diffrn_radiation_source 'fine-focus sealed tube'
_diffrn_radiation_type MoK\a
_diffrn_radiation_wavelength 0.71073
_diffrn_reflns_av_R_equivalents 0.0376
_diffrn_reflns_av_sigmaI/netI 0.0529
_diffrn_reflns_limit_h_max 12
_diffrn_reflns_limit_h_min -11
_diffrn_reflns_limit_k_max 12
_diffrn_reflns_limit_k_min -12
_diffrn_reflns_limit_l_max 21
_diffrn_reflns_limit_l_min -19
_diffrn_reflns_number 9485
_diffrn_reflns_theta_full 29.39
_diffrn_reflns_theta_max 29.39
_diffrn_reflns_theta_min 2.52
_exptl_absorpt_coefficient_mu 1.408
_exptl_absorpt_correction_T_max 0.6939
_exptl_absorpt_correction_T_min 0.5396
_exptl_absorpt_correction_type 'Empirical from SADABS'
_exptl_crystal_colour red/brown
_exptl_crystal_density_diffrn 1.504
_exptl_crystal_density_method 'not measured'
_exptl_crystal_description block
_exptl_crystal_F_000 656
_exptl_crystal_size_max 0.50
_exptl_crystal_size_mid 0.40
_exptl_crystal_size_min 0.28
_refine_diff_density_max 0.826
_refine_diff_density_min -0.839
_refine_diff_density_rms 0.141
_refine_ls_extinction_method none
_refine_ls_goodness_of_fit_ref 1.129
_refine_ls_hydrogen_treatment mixed
_refine_ls_matrix_type full
_refine_ls_number_parameters 307
_refine_ls_number_reflns 5093
_refine_ls_number_restraints 0
_refine_ls_restrained_S_all 1.129
_refine_ls_R_factor_all 0.0811
_refine_ls_R_factor_gt 0.0566
_refine_ls_shift/su_max 0.000
_refine_ls_shift/su_mean 0.000
_refine_ls_structure_factor_coef Fsqd
_refine_ls_weighting_details 'calc w=1/[\s^2^(Fo^2^)+(0.0460P)^2^+7.5164P] where P=(Fo^2^+2Fc^2^)/3'
_refine_ls_weighting_scheme calc
_refine_ls_wR_factor_gt 0.1333
_refine_ls_wR_factor_ref 0.1762
_reflns_number_gt 4012
_reflns_number_total 5093
_reflns_threshold_expression >2sigma(I)
_cod_data_source_file ic0511571si20050711_065839.cif
_cod_data_source_block gold08
_cod_depositor_comments
;
The following automatic conversions were performed:
'_symmetry_cell_setting' value 'Triclinic' changed to 'triclinic'
according to '/home/saulius/struct/CIF-dictionaries/cif_core.dic'
dictionary named 'cif_core.dic' version 2.4.1 from 2010-06-29.

Automatic conversion script
Id: cif_fix_enum 1527 2010-12-29 10:47:43Z saulius 
;
_cod_original_cell_volume 1389.2(7)
_cod_database_code 4309782

loop_
_symmetry_equiv_pos_as_xyz
'x, y, z'
'-x, -y, -z'

loop_
_atom_site_label
_atom_site_type_symbol
_atom_site_fract_x
_atom_site_fract_y
_atom_site_fract_z
_atom_site_U_iso_or_equiv
_atom_site_adp_type
_atom_site_occupancy
_atom_site_symmetry_multiplicity
_atom_site_calc_flag
_atom_site_refinement_flags
_atom_site_disorder_assembly
_atom_site_disorder_group
Fe1 Fe 0.37139(9) 0.88173(9) 0.27440(4) 0.01883(19) Uani 1 1 d . . .
Fe2 Fe 0.08920(9) 0.55701(9) 0.22459(4) 0.01986(19) Uani 1 1 d . . .
S1 S 0.13282(16) 0.82416(16) 0.19037(8) 0.0220(3) Uani 1 1 d . . .
S2 S 0.21059(15) 0.69106(15) 0.34834(8) 0.0205(3) Uani 1 1 d . . .
C10 C 0.2064(7) 0.8867(6) 0.0959(3) 0.0232(11) Uani 1 1 d . . .
N4 N 0.0382(6) 0.3588(6) 0.3081(3) 0.0254(10) Uani 1 1 d . . .
C17 C -0.2555(6) 0.4374(6) 0.2290(3) 0.0181(10) Uani 1 1 d . . .
N2 N 0.4704(5) 0.8855(5) 0.1572(3) 0.0170(8) Uani 1 1 d . . .
C16 C -0.4104(6) 0.3946(6) 0.1974(3) 0.0214(10) Uani 1 1 d . . .
H16A H -0.4884 0.3546 0.2311 0.026 Uiso 1 1 calc R . .
N3 N -0.1446(5) 0.4905(5) 0.1830(3) 0.0207(9) Uani 1 1 d . . .
N1 N 0.5951(5) 0.8678(6) 0.3306(3) 0.0232(10) Uani 1 1 d . . .
C21 C 0.1161(7) 0.4161(7) 0.3906(4) 0.0268(12) Uani 1 1 d . . .
H21A H 0.1396 0.3347 0.4170 0.032 Uiso 1 1 calc R . .
H21B H 0.0429 0.4460 0.4226 0.032 Uiso 1 1 calc R . .
C23 C 0.3096(8) 0.5890(8) 0.4876(4) 0.0349(14) Uani 1 1 d . . .
H23A H 0.3365 0.5103 0.5139 0.052 Uiso 1 1 calc R . .
H23B H 0.2254 0.6095 0.5131 0.052 Uiso 1 1 calc R . .
H23C H 0.3987 0.6773 0.4940 0.052 Uiso 1 1 calc R . .
C22 C 0.2604(7) 0.5420(7) 0.3973(4) 0.0254(12) Uani 1 1 d . . .
C13 C -0.1827(6) 0.5054(6) 0.1045(3) 0.0220(11) Uani 1 1 d . . .
H13A H -0.1032 0.5452 0.0716 0.026 Uiso 1 1 calc R . .
C9 C 0.3504(6) 0.8417(7) 0.0868(3) 0.0238(11) Uani 1 1 d . . .
H9A H 0.3190 0.7339 0.0759 0.029 Uiso 1 1 calc R . .
H9B H 0.3961 0.8841 0.0383 0.029 Uiso 1 1 calc R . .
C14 C -0.3313(7) 0.4655(7) 0.0696(3) 0.0257(12) Uani 1 1 d . . .
H14A H -0.3544 0.4748 0.0134 0.031 Uiso 1 1 calc R . .
C5 C 0.7104(7) 0.8386(7) 0.2965(3) 0.0241(11) Uani 1 1 d . . .
C1 C 0.6076(7) 0.8918(7) 0.4108(4) 0.0292(12) Uani 1 1 d . . .
H1A H 0.5249 0.9108 0.4349 0.035 Uiso 1 1 calc R . .
C15 C -0.4466(7) 0.4115(7) 0.1181(3) 0.0254(12) Uani 1 1 d . . .
H15A H -0.5507 0.3862 0.0961 0.030 Uiso 1 1 calc R . .
C6 C 0.7059(7) 0.8145(7) 0.2068(4) 0.0284(13) Uani 1 1 d . . .
H6A H 0.7521 0.7362 0.1952 0.034 Uiso 1 1 calc R . .
H6B H 0.7727 0.9050 0.1877 0.034 Uiso 1 1 calc R . .
C19 C -0.1266(8) 0.2963(7) 0.3136(4) 0.0324(13) Uani 1 1 d . . .
H19A H -0.1411 0.2460 0.3642 0.039 Uiso 1 1 calc R . .
H19B H -0.1717 0.2217 0.2670 0.039 Uiso 1 1 calc R . .
C18 C -0.2137(7) 0.4084(7) 0.3137(3) 0.0272(12) Uani 1 1 d . . .
H18A H -0.3076 0.3709 0.3409 0.033 Uiso 1 1 calc R . .
H18B H -0.1492 0.5007 0.3448 0.033 Uiso 1 1 calc R . .
C12 C 0.2337(8) 1.0521(7) 0.0993(4) 0.0320(13) Uani 1 1 d . . .
H12A H 0.2738 1.0889 0.0490 0.048 Uiso 1 1 calc R . .
H12B H 0.3077 1.1008 0.1463 0.048 Uiso 1 1 calc R . .
H12C H 0.1370 1.0723 0.1047 0.048 Uiso 1 1 calc R . .
C20 C 0.0912(8) 0.2388(7) 0.2752(4) 0.0356(15) Uani 1 1 d . . .
H20A H 0.0683 0.1591 0.3110 0.053 Uiso 1 1 calc R . .
H20B H 0.2019 0.2753 0.2724 0.053 Uiso 1 1 calc R . .
H20C H 0.0388 0.2024 0.2204 0.053 Uiso 1 1 calc R . .
C2 C 0.7337(8) 0.8908(9) 0.4616(4) 0.0391(17) Uani 1 1 d . . .
H2A H 0.7391 0.9107 0.5190 0.047 Uiso 1 1 calc R . .
C8 C 0.5780(8) 1.0322(7) 0.1504(4) 0.0319(13) Uani 1 1 d . . .
H8A H 0.6212 1.0332 0.0982 0.048 Uiso 1 1 calc R . .
H8B H 0.6606 1.0558 0.1953 0.048 Uiso 1 1 calc R . .
H8C H 0.5236 1.1049 0.1532 0.048 Uiso 1 1 calc R . .
C7 C 0.5521(6) 0.7736(6) 0.1552(3) 0.0222(10) Uani 1 1 d . . .
H7A H 0.5680 0.7520 0.0979 0.027 Uiso 1 1 calc R . .
H7B H 0.4848 0.6824 0.1733 0.027 Uiso 1 1 calc R . .
C11 C 0.0949(7) 0.8136(8) 0.0227(4) 0.0322(13) Uani 1 1 d . . .
H11A H 0.1378 0.8500 -0.0270 0.048 Uiso 1 1 calc R . .
H11B H -0.0013 0.8355 0.0268 0.048 Uiso 1 1 calc R . .
H11C H 0.0754 0.7075 0.0207 0.048 Uiso 1 1 calc R . .
C4 C 0.8402(7) 0.8345(8) 0.3431(4) 0.0315(13) Uani 1 1 d . . .
H4A H 0.9209 0.8142 0.3178 0.038 Uiso 1 1 calc R . .
C3 C 0.8518(8) 0.8601(9) 0.4263(4) 0.0402(17) Uani 1 1 d . . .
H3A H 0.9400 0.8566 0.4592 0.048 Uiso 1 1 calc R . .
Cl1 Cl 0.42113(18) 1.11376(16) 0.33592(9) 0.0286(3) Uani 1 1 d . . .
Cl2 Cl 0.18774(17) 0.45432(17) 0.12379(8) 0.0282(3) Uani 1 1 d . . .
C24 C 0.3905(7) 0.5069(7) 0.3580(4) 0.0287(13) Uani 1 1 d . . .
H24A H 0.4158 0.4279 0.3848 0.043 Uiso 1 1 calc R . .
H24B H 0.4806 0.5942 0.3640 0.043 Uiso 1 1 calc R . .
H24C H 0.3585 0.4760 0.2999 0.043 Uiso 1 1 calc R . .

loop_
_atom_site_aniso_label
_atom_site_aniso_U_11
_atom_site_aniso_U_22
_atom_site_aniso_U_33
_atom_site_aniso_U_23
_atom_site_aniso_U_13
_atom_site_aniso_U_12
Fe1 0.0191(4) 0.0194(4) 0.0203(4) 0.0007(3) 0.0045(3) 0.0090(3)
Fe2 0.0174(4) 0.0247(4) 0.0187(4) 0.0009(3) 0.0034(3) 0.0082(3)
S1 0.0208(7) 0.0251(7) 0.0232(6) 0.0037(5) 0.0047(5) 0.0105(6)
S2 0.0204(6) 0.0231(6) 0.0203(6) 0.0025(5) 0.0032(5) 0.0098(6)
C10 0.021(3) 0.024(3) 0.026(3) 0.010(2) 0.007(2) 0.007(2)
N4 0.027(3) 0.023(2) 0.029(2) 0.0060(19) 0.0039(19) 0.010(2)
C17 0.010(2) 0.015(2) 0.027(3) 0.0024(18) 0.0056(18) 0.000(2)
N2 0.0095(19) 0.0108(19) 0.027(2) 0.0012(15) 0.0070(16) -0.0042(17)
C16 0.013(2) 0.021(3) 0.030(3) 0.003(2) 0.006(2) 0.004(2)
N3 0.015(2) 0.022(2) 0.024(2) -0.0015(17) 0.0036(17) 0.004(2)
N1 0.019(2) 0.025(2) 0.026(2) 0.0027(18) 0.0043(18) 0.008(2)
C21 0.026(3) 0.029(3) 0.027(3) 0.012(2) 0.003(2) 0.010(3)
C23 0.037(4) 0.040(4) 0.026(3) 0.011(3) 0.000(3) 0.010(3)
C22 0.025(3) 0.024(3) 0.030(3) 0.005(2) 0.007(2) 0.010(3)
C13 0.021(3) 0.028(3) 0.019(2) 0.004(2) 0.0041(19) 0.010(2)
C9 0.022(3) 0.026(3) 0.024(3) 0.001(2) 0.006(2) 0.007(3)
C14 0.028(3) 0.027(3) 0.027(3) 0.002(2) 0.004(2) 0.015(3)
C5 0.024(3) 0.026(3) 0.026(3) 0.007(2) 0.004(2) 0.013(3)
C1 0.020(3) 0.030(3) 0.035(3) 0.000(2) 0.008(2) 0.003(3)
C15 0.024(3) 0.026(3) 0.030(3) 0.002(2) -0.002(2) 0.016(3)
C6 0.024(3) 0.036(3) 0.030(3) -0.001(2) 0.006(2) 0.016(3)
C19 0.036(4) 0.031(3) 0.033(3) 0.012(2) 0.002(3) 0.013(3)
C18 0.028(3) 0.035(3) 0.022(3) 0.008(2) 0.006(2) 0.012(3)
C12 0.032(3) 0.025(3) 0.042(3) 0.009(2) 0.003(3) 0.012(3)
C20 0.039(4) 0.025(3) 0.046(4) 0.003(3) 0.004(3) 0.016(3)
C2 0.034(4) 0.064(5) 0.021(3) 0.005(3) -0.009(2) 0.022(4)
C8 0.035(3) 0.029(3) 0.033(3) 0.008(2) 0.007(3) 0.010(3)
C7 0.015(2) 0.019(3) 0.031(3) 0.000(2) 0.007(2) 0.002(2)
C11 0.026(3) 0.040(4) 0.028(3) 0.009(2) 0.003(2) 0.005(3)
C4 0.018(3) 0.041(4) 0.038(3) 0.004(3) 0.003(2) 0.013(3)
C3 0.033(4) 0.059(5) 0.035(3) 0.013(3) -0.003(3) 0.024(4)
Cl1 0.0348(8) 0.0208(7) 0.0317(7) -0.0014(5) 0.0052(6) 0.0113(6)
Cl2 0.0271(7) 0.0316(7) 0.0292(7) -0.0001(5) 0.0104(5) 0.0127(7)
C24 0.024(3) 0.031(3) 0.036(3) 0.006(2) 0.000(2) 0.015(3)

loop_
_atom_type_symbol
_atom_type_description
_atom_type_scat_dispersion_real
_atom_type_scat_dispersion_imag
_atom_type_scat_source
C C 0.0033 0.0016 'International Tables Vol C Tables 4.2.6.8 and 6.1.1.4'
H H 0.0000 0.0000 'International Tables Vol C Tables 4.2.6.8 and 6.1.1.4'
N N 0.0061 0.0033 'International Tables Vol C Tables 4.2.6.8 and 6.1.1.4'
S S 0.1246 0.1234 'International Tables Vol C Tables 4.2.6.8 and 6.1.1.4'
Cl Cl 0.1484 0.1585 'International Tables Vol C Tables 4.2.6.8 and 6.1.1.4'
Fe Fe 0.3463 0.8444 'International Tables Vol C Tables 4.2.6.8 and 6.1.1.4'

loop_
_geom_angle_atom_site_label_1
_geom_angle_atom_site_label_2
_geom_angle_atom_site_label_3
_geom_angle
_geom_angle_site_symmetry_1
_geom_angle_site_symmetry_3
_geom_angle_publ_flag
N2 Fe1 N1 85.92(16) . . ?
N2 Fe1 Cl1 111.30(12) . . ?
N1 Fe1 Cl1 91.41(14) . . ?
N2 Fe1 S1 84.39(12) . . ?
N1 Fe1 S1 161.15(13) . . ?
Cl1 Fe1 S1 107.18(6) . . ?
N2 Fe1 S2 134.96(12) . . ?
N1 Fe1 S2 96.06(14) . . ?
Cl1 Fe1 S2 113.62(6) . . ?
S1 Fe1 S2 79.64(6) . . ?
N3 Fe2 Cl2 102.30(13) . . ?
N3 Fe2 S2 127.68(12) . . ?
Cl2 Fe2 S2 129.92(6) . . ?
N3 Fe2 N4 88.28(19) . . ?
Cl2 Fe2 N4 97.80(12) . . ?
S2 Fe2 N4 82.39(14) . . ?
N3 Fe2 S1 93.79(14) . . ?
Cl2 Fe2 S1 104.78(6) . . ?
S2 Fe2 S1 77.69(5) . . ?
N4 Fe2 S1 156.30(13) . . ?
C10 S1 Fe1 98.5(2) . . ?
C10 S1 Fe2 121.39(18) . . ?
Fe1 S1 Fe2 86.31(5) . . ?
C22 S2 Fe2 97.7(2) . . ?
C22 S2 Fe1 128.32(19) . . ?
Fe2 S2 Fe1 90.55(6) . . ?
C11 C10 C12 109.0(5) . . ?
C11 C10 C9 106.3(5) . . ?
C12 C10 C9 114.1(5) . . ?
C11 C10 S1 111.6(4) . . ?
C12 C10 S1 107.7(4) . . ?
C9 C10 S1 108.2(3) . . ?
C19 N4 C21 108.7(4) . . ?
C19 N4 C20 106.9(5) . . ?
C21 N4 C20 110.6(4) . . ?
C19 N4 Fe2 111.3(3) . . ?
C21 N4 Fe2 107.7(4) . . ?
C20 N4 Fe2 111.7(4) . . ?
N3 C17 C16 121.8(5) . . ?
N3 C17 C18 118.5(5) . . ?
C16 C17 C18 119.4(5) . . ?
C8 N2 C9 110.8(4) . . ?
C8 N2 C7 110.2(4) . . ?
C9 N2 C7 106.1(4) . . ?
C8 N2 Fe1 109.9(3) . . ?
C9 N2 Fe1 111.8(3) . . ?
C7 N2 Fe1 107.8(3) . . ?
C15 C16 C17 118.9(5) . . ?
C17 N3 C13 118.5(5) . . ?
C17 N3 Fe2 124.5(4) . . ?
C13 N3 Fe2 117.0(4) . . ?
C1 N1 C5 118.3(5) . . ?
C1 N1 Fe1 110.9(3) . . ?
C5 N1 Fe1 130.9(4) . . ?
N4 C21 C22 117.6(5) . . ?
C21 C22 C23 107.4(5) . . ?
C21 C22 C24 113.9(5) . . ?
C23 C22 C24 109.5(5) . . ?
C21 C22 S2 106.3(4) . . ?
C23 C22 S2 109.1(4) . . ?
C24 C22 S2 110.5(4) . . ?
N3 C13 C14 122.8(5) . . ?
N2 C9 C10 116.3(4) . . ?
C13 C14 C15 118.4(5) . . ?
N1 C5 C4 121.5(5) . . ?
N1 C5 C6 121.2(5) . . ?
C4 C5 C6 117.3(5) . . ?
N1 C1 C2 123.7(5) . . ?
C16 C15 C14 119.6(5) . . ?
C5 C6 C7 118.7(5) . . ?
N4 C19 C18 114.3(5) . . ?
C17 C18 C19 110.5(5) . . ?
C1 C2 C3 117.8(6) . . ?
N2 C7 C6 116.1(5) . . ?
C3 C4 C5 119.5(5) . . ?
C4 C3 C2 119.1(5) . . ?

loop_
_geom_bond_atom_site_label_1
_geom_bond_atom_site_label_2
_geom_bond_distance
_geom_bond_site_symmetry_2
_geom_bond_publ_flag
Fe1 N2 2.209(4) . ?
Fe1 N1 2.236(5) . ?
Fe1 Cl1 2.2943(17) . ?
Fe1 S1 2.3931(18) . ?
Fe1 S2 2.4481(17) . ?
Fe2 N3 2.096(5) . ?
Fe2 Cl2 2.2783(14) . ?
Fe2 S2 2.3484(17) . ?
Fe2 N4 2.378(5) . ?
Fe2 S1 2.5863(18) . ?
S1 C10 1.819(5) . ?
S2 C22 1.845(5) . ?
C10 C11 1.503(9) . ?
C10 C12 1.532(8) . ?
C10 C9 1.535(7) . ?
N4 C19 1.470(9) . ?
N4 C21 1.477(8) . ?
N4 C20 1.479(7) . ?
C17 N3 1.322(7) . ?
C17 C16 1.405(7) . ?
C17 C18 1.486(7) . ?
N2 C8 1.477(8) . ?
N2 C9 1.481(7) . ?
N2 C7 1.492(6) . ?
C16 C15 1.356(8) . ?
N3 C13 1.343(7) . ?
N1 C1 1.321(7) . ?
N1 C5 1.340(6) . ?
C21 C22 1.495(9) . ?
C23 C22 1.522(9) . ?
C22 C24 1.528(7) . ?
C13 C14 1.371(8) . ?
C14 C15 1.381(8) . ?
C5 C4 1.380(8) . ?
C5 C6 1.482(8) . ?
C1 C2 1.378(8) . ?
C6 C7 1.520(8) . ?
C19 C18 1.530(8) . ?
C2 C3 1.378(9) . ?
C4 C3 1.371(9) . ?
